data_4068856
loop_
_publ_author_name
'Jia, Ai-Quan'
'Jin, Guo-Xin'

_publ_section_title
;
 Syntheses, Reactions, and Ethylene Polymerization of Titanium Complexes
 with [N, O, S] Ligands
;
_journal_issue 6
_journal_name_full Organometallics
_journal_page_first 1872
_journal_paper_doi 10.1021/om801131b
_journal_volume 28
_journal_year 2009
_chemical_formula_sum 'C28 H22 N2 O2 S2 Ti'
_chemical_formula_weight 530.50
_chemical_name_systematic
; 
 ? 
;
_space_group_IT_number 14
_symmetry_cell_setting monoclinic
_symmetry_space_group_name_Hall '-P 2yn'
_symmetry_space_group_name_H-M 'P 1 21/n 1'
_atom_sites_solution_hydrogens geom
_atom_sites_solution_primary direct
_atom_sites_solution_secondary difmap
_audit_creation_method SHELXL-97
_cell_angle_alpha 90.00
_cell_angle_beta 106.115(8)
_cell_angle_gamma 90.00
_cell_formula_units_Z 4
_cell_length_a 11.565(6)
_cell_length_b 15.436(8)
_cell_length_c 14.501(8)
_cell_measurement_reflns_used 725
_cell_measurement_temperature 293(2)
_cell_measurement_theta_max 22.031
_cell_measurement_theta_min 2.639
_cell_volume 2487(2)
_computing_cell_refinement 'Bruker SMART'
_computing_data_collection 'Bruker SMART'
_computing_data_reduction 'Bruker SHELXTL'
_computing_molecular_graphics 'Bruker SHELXTL'
_computing_publication_material 'Bruker SHELXTL'
_computing_structure_refinement 'SHELXL-97 (Sheldrick, 1997)'
_computing_structure_solution 'SHELXS-97 (Sheldrick, 1990)'
_diffrn_ambient_temperature 293(2)
_diffrn_measured_fraction_theta_full 0.993
_diffrn_measured_fraction_theta_max 0.993
_diffrn_measurement_device_type 'CCD area detector'
_diffrn_measurement_method 'phi and omega scans'
_diffrn_radiation_monochromator graphite
_diffrn_radiation_source 'fine-focus sealed tube'
_diffrn_radiation_type MoK\a
_diffrn_radiation_wavelength 0.71073
_diffrn_reflns_av_R_equivalents 0.0866
_diffrn_reflns_av_sigmaI/netI 0.1299
_diffrn_reflns_limit_h_max 14
_diffrn_reflns_limit_h_min -14
_diffrn_reflns_limit_k_max 15
_diffrn_reflns_limit_k_min -19
_diffrn_reflns_limit_l_max 16
_diffrn_reflns_limit_l_min -18
_diffrn_reflns_number 12333
_diffrn_reflns_theta_full 27.09
_diffrn_reflns_theta_max 27.09
_diffrn_reflns_theta_min 1.97
_diffrn_standards_decay_% 6.39
_exptl_absorpt_coefficient_mu 0.541
_exptl_absorpt_correction_T_max 0.9479
_exptl_absorpt_correction_T_min 0.9232
_exptl_absorpt_correction_type multi-scan
_exptl_absorpt_process_details sadabs
_exptl_crystal_colour red
_exptl_crystal_density_diffrn 1.417
_exptl_crystal_density_method 'not measured'
_exptl_crystal_description prism
_exptl_crystal_F_000 1096
_exptl_crystal_size_max 0.15
_exptl_crystal_size_mid 0.10
_exptl_crystal_size_min 0.10
_refine_diff_density_max 0.507
_refine_diff_density_min -0.292
_refine_diff_density_rms 0.063
_refine_ls_extinction_method none
_refine_ls_goodness_of_fit_ref 0.960
_refine_ls_hydrogen_treatment constr
_refine_ls_matrix_type full
_refine_ls_number_parameters 316
_refine_ls_number_reflns 5450
_refine_ls_number_restraints 0
_refine_ls_restrained_S_all 0.960
_refine_ls_R_factor_all 0.1641
_refine_ls_R_factor_gt 0.0650
_refine_ls_shift/su_max 0.000
_refine_ls_shift/su_mean 0.000
_refine_ls_structure_factor_coef Fsqd
_refine_ls_weighting_details 'calc w=1/[\s^2^(Fo^2^)+(0.0480P)^2^+0.0000P] where P=(Fo^2^+2Fc^2^)/3'
_refine_ls_weighting_scheme calc
_refine_ls_wR_factor_gt 0.1096
_refine_ls_wR_factor_ref 0.1359
_reflns_number_gt 2544
_reflns_number_total 5450
_reflns_threshold_expression >2sigma(I)
_cod_data_source_file om801131b_si_001.cif
_cod_data_source_block f80112b
_cod_depositor_comments
;
The following automatic conversions were performed:

'_symmetry_cell_setting' value 'Monoclinic' changed to 'monoclinic'
according to /home/saulius/struct/CIF-dictionaries/cif_core.dic
dictionary named 'cif_core.dic' version 2.4.2 from 2011-04-26.

Automatic conversion script
Id: cif_fix_values 1715 2011-07-08 13:25:40Z adriana 
;
_cod_original_sg_symbol_H-M P2(1)/n
_cod_database_code 4068856

loop_
_symmetry_equiv_pos_as_xyz
'x, y, z'
'-x+1/2, y+1/2, -z+1/2'
'-x, -y, -z'
'x-1/2, -y-1/2, z-1/2'

loop_
_atom_site_label
_atom_site_type_symbol
_atom_site_fract_x
_atom_site_fract_y
_atom_site_fract_z
_atom_site_U_iso_or_equiv
_atom_site_adp_type
_atom_site_occupancy
_atom_site_symmetry_multiplicity
_atom_site_calc_flag
_atom_site_refinement_flags
Ti1 Ti 0.34463(7) 0.18181(4) 0.78109(5) 0.0394(2) Uani 1 1 d .
S1 S 0.17008(11) 0.17588(7) 0.64206(8) 0.0530(3) Uani 1 1 d .
S2 S 0.42673(11) 0.21644(8) 0.64959(9) 0.0578(4) Uani 1 1 d .
N1 N 0.2651(3) 0.0568(2) 0.7975(2) 0.0408(9) Uani 1 1 d .
N2 N 0.4439(3) 0.30057(19) 0.8288(2) 0.0396(8) Uani 1 1 d .
O1 O 0.4829(2) 0.12408(16) 0.8482(2) 0.0455(7) Uani 1 1 d .
O2 O 0.2526(2) 0.22592(16) 0.85765(19) 0.0430(7) Uani 1 1 d .
C1 C 0.5276(4) 0.0452(3) 0.8756(3) 0.0398(10) Uani 1 1 d .
C2 C 0.6522(4) 0.0357(3) 0.9164(3) 0.0466(11) Uani 1 1 d .
C3 C 0.6943(4) -0.0461(3) 0.9448(3) 0.0523(12) Uani 1 1 d .
H3A H 0.7765 -0.0542 0.9710 0.063 Uiso 1 1 calc R
C4 C 0.6179(4) -0.1172(3) 0.9355(3) 0.0560(13) Uani 1 1 d .
H4A H 0.6493 -0.1715 0.9563 0.067 Uiso 1 1 calc R
C5 C 0.4965(4) -0.1073(3) 0.8959(3) 0.0532(12) Uani 1 1 d .
H5A H 0.4456 -0.1549 0.8891 0.064 Uiso 1 1 calc R
C6 C 0.4491(4) -0.0248(3) 0.8656(3) 0.0408(10) Uani 1 1 d .
C7 C 0.3220(4) -0.0147(3) 0.8277(3) 0.0457(11) Uani 1 1 d .
H7A H 0.2753 -0.0643 0.8243 0.055 Uiso 1 1 calc R
C8 C 0.1359(4) 0.0560(3) 0.7698(3) 0.0432(11) Uani 1 1 d .
C9 C 0.0797(4) 0.1134(3) 0.6959(3) 0.0488(12) Uani 1 1 d .
C10 C -0.0459(4) 0.1163(3) 0.6675(4) 0.0608(14) Uani 1 1 d .
H10A H -0.0855 0.1525 0.6174 0.073 Uiso 1 1 calc R
C11 C -0.1113(5) 0.0663(4) 0.7128(4) 0.0709(15) Uani 1 1 d .
H11A H -0.1949 0.0701 0.6940 0.085 Uiso 1 1 calc R
C12 C -0.0562(4) 0.0108(3) 0.7853(4) 0.0642(14) Uani 1 1 d .
H12A H -0.1020 -0.0230 0.8150 0.077 Uiso 1 1 calc R
C13 C 0.0685(4) 0.0053(3) 0.8142(3) 0.0551(12) Uani 1 1 d .
H13A H 0.1066 -0.0323 0.8633 0.066 Uiso 1 1 calc R
C14 C 0.7337(4) 0.1136(3) 0.9284(4) 0.0665(15) Uani 1 1 d .
H14A H 0.8154 0.0960 0.9574 0.100 Uiso 1 1 calc R
H14B H 0.7102 0.1554 0.9688 0.100 Uiso 1 1 calc R
H14C H 0.7274 0.1389 0.8668 0.100 Uiso 1 1 calc R
C15 C 0.2264(4) 0.3008(2) 0.8939(3) 0.0380(10) Uani 1 1 d .
C16 C 0.1263(4) 0.3048(3) 0.9301(3) 0.0422(10) Uani 1 1 d .
C17 C 0.1017(4) 0.3831(3) 0.9663(3) 0.0534(12) Uani 1 1 d .
H17A H 0.0353 0.3873 0.9905 0.064 Uiso 1 1 calc R
C18 C 0.1724(4) 0.4555(3) 0.9679(4) 0.0623(14) Uani 1 1 d .
H18A H 0.1521 0.5077 0.9915 0.075 Uiso 1 1 calc R
C19 C 0.2720(4) 0.4508(3) 0.9349(3) 0.0546(12) Uani 1 1 d .
H19A H 0.3201 0.4994 0.9369 0.066 Uiso 1 1 calc R
C20 C 0.3012(4) 0.3728(2) 0.8982(3) 0.0408(10) Uani 1 1 d .
C21 C 0.4096(4) 0.3671(3) 0.8685(3) 0.0453(11) Uani 1 1 d .
H21A H 0.4594 0.4156 0.8787 0.054 Uiso 1 1 calc R
C22 C 0.5569(4) 0.3053(2) 0.8067(3) 0.0434(11) Uani 1 1 d .
C23 C 0.5603(4) 0.2665(3) 0.7207(3) 0.0470(11) Uani 1 1 d .
C24 C 0.6672(4) 0.2682(3) 0.6947(3) 0.0592(13) Uani 1 1 d .
H24A H 0.6714 0.2423 0.6378 0.071 Uiso 1 1 calc R
C25 C 0.7673(4) 0.3086(3) 0.7536(4) 0.0640(14) Uani 1 1 d .
H25A H 0.8381 0.3112 0.7351 0.077 Uiso 1 1 calc R
C26 C 0.7634(4) 0.3450(3) 0.8388(4) 0.0593(13) Uani 1 1 d .
H26A H 0.8319 0.3712 0.8782 0.071 Uiso 1 1 calc R
C27 C 0.6590(4) 0.3431(3) 0.8668(4) 0.0559(12) Uani 1 1 d .
H27A H 0.6570 0.3669 0.9252 0.067 Uiso 1 1 calc R
C28 C 0.0493(4) 0.2260(3) 0.9268(3) 0.0547(12) Uani 1 1 d .
H28A H -0.0149 0.2395 0.9544 0.082 Uiso 1 1 calc R
H28B H 0.0973 0.1800 0.9625 0.082 Uiso 1 1 calc R
H28C H 0.0163 0.2083 0.8613 0.082 Uiso 1 1 calc R

loop_
_atom_site_aniso_label
_atom_site_aniso_U_11
_atom_site_aniso_U_22
_atom_site_aniso_U_33
_atom_site_aniso_U_23
_atom_site_aniso_U_13
_atom_site_aniso_U_12
Ti1 0.0527(5) 0.0298(4) 0.0381(5) -0.0009(3) 0.0163(4) 0.0052(4)
S1 0.0666(8) 0.0434(7) 0.0451(8) 0.0021(6) 0.0090(6) 0.0078(6)
S2 0.0693(8) 0.0677(9) 0.0413(8) -0.0032(6) 0.0235(6) -0.0021(7)
N1 0.050(2) 0.033(2) 0.039(2) -0.0032(16) 0.0101(18) 0.0039(16)
N2 0.055(2) 0.030(2) 0.037(2) 0.0018(15) 0.0181(17) 0.0061(16)
O1 0.0516(17) 0.0322(17) 0.053(2) 0.0027(14) 0.0153(15) 0.0050(14)
O2 0.0528(17) 0.0313(16) 0.0496(19) -0.0076(13) 0.0217(14) 0.0005(13)
C1 0.054(3) 0.034(2) 0.034(3) 0.0032(19) 0.018(2) 0.011(2)
C2 0.057(3) 0.043(3) 0.042(3) 0.006(2) 0.018(2) 0.010(2)
C3 0.054(3) 0.052(3) 0.051(3) 0.002(2) 0.014(2) 0.018(2)
C4 0.077(3) 0.039(3) 0.052(3) 0.010(2) 0.017(3) 0.025(3)
C5 0.073(3) 0.033(3) 0.058(3) 0.001(2) 0.025(3) 0.007(2)
C6 0.053(3) 0.032(3) 0.039(3) 0.0018(19) 0.015(2) 0.005(2)
C7 0.065(3) 0.031(3) 0.044(3) -0.007(2) 0.019(2) -0.007(2)
C8 0.054(3) 0.032(2) 0.040(3) -0.008(2) 0.007(2) 0.001(2)
C9 0.053(3) 0.039(3) 0.049(3) -0.013(2) 0.005(2) 0.005(2)
C10 0.061(3) 0.054(3) 0.056(3) -0.008(2) -0.003(3) 0.005(3)
C11 0.050(3) 0.071(4) 0.084(4) -0.016(3) 0.007(3) -0.005(3)
C12 0.058(3) 0.057(3) 0.080(4) -0.017(3) 0.024(3) -0.014(3)
C13 0.060(3) 0.045(3) 0.058(3) -0.004(2) 0.013(3) -0.002(2)
C14 0.054(3) 0.057(3) 0.082(4) 0.007(3) 0.009(3) 0.000(2)
C15 0.049(2) 0.030(2) 0.032(2) 0.0025(18) 0.0070(19) 0.0081(19)
C16 0.044(2) 0.038(3) 0.043(3) -0.006(2) 0.010(2) 0.007(2)
C17 0.051(3) 0.051(3) 0.061(3) -0.008(2) 0.020(2) 0.008(2)
C18 0.076(3) 0.041(3) 0.071(4) -0.013(2) 0.023(3) 0.014(3)
C19 0.070(3) 0.034(3) 0.063(3) -0.002(2) 0.023(3) 0.003(2)
C20 0.057(3) 0.031(2) 0.038(3) 0.0029(19) 0.019(2) 0.009(2)
C21 0.063(3) 0.028(2) 0.045(3) 0.0026(19) 0.016(2) 0.000(2)
C22 0.056(3) 0.032(2) 0.047(3) 0.007(2) 0.022(2) 0.006(2)
C23 0.065(3) 0.039(3) 0.042(3) 0.009(2) 0.022(2) 0.009(2)
C24 0.068(3) 0.065(3) 0.051(3) 0.006(3) 0.027(3) 0.005(3)
C25 0.059(3) 0.072(4) 0.068(4) 0.015(3) 0.030(3) 0.007(3)
C26 0.050(3) 0.062(3) 0.065(4) 0.003(3) 0.014(3) 0.001(2)
C27 0.066(3) 0.049(3) 0.055(3) 0.001(2) 0.020(3) 0.003(2)
C28 0.048(3) 0.060(3) 0.058(3) -0.009(2) 0.018(2) 0.003(2)

loop_
_atom_type_symbol
_atom_type_description
_atom_type_scat_dispersion_real
_atom_type_scat_dispersion_imag
_atom_type_scat_source
C C 0.0033 0.0016 'International Tables Vol C Tables 4.2.6.8 and 6.1.1.4'
H H 0.0000 0.0000 'International Tables Vol C Tables 4.2.6.8 and 6.1.1.4'
N N 0.0061 0.0033 'International Tables Vol C Tables 4.2.6.8 and 6.1.1.4'
O O 0.0106 0.0060 'International Tables Vol C Tables 4.2.6.8 and 6.1.1.4'
S S 0.1246 0.1234 'International Tables Vol C Tables 4.2.6.8 and 6.1.1.4'
Ti Ti 0.2776 0.4457 'International Tables Vol C Tables 4.2.6.8 and 6.1.1.4'

loop_
_geom_angle_atom_site_label_1
_geom_angle_atom_site_label_2
_geom_angle_atom_site_label_3
_geom_angle
O1 Ti1 O2 114.48(13)
O1 Ti1 N2 86.33(12)
O2 Ti1 N2 80.84(12)
O1 Ti1 N1 81.12(12)
O2 Ti1 N1 86.01(12)
N2 Ti1 N1 156.16(12)
O1 Ti1 S2 92.86(10)
O2 Ti1 S2 143.43(9)
N2 Ti1 S2 77.03(10)
N1 Ti1 S2 123.56(10)
O1 Ti1 S1 144.65(10)
O2 Ti1 S1 91.59(10)
N2 Ti1 S1 122.73(9)
N1 Ti1 S1 77.19(9)
S2 Ti1 S1 76.76(6)
C9 S1 Ti1 96.43(15)
C23 S2 Ti1 96.13(15)
C7 N1 C8 118.5(3)
C7 N1 Ti1 126.9(3)
C8 N1 Ti1 114.6(2)
C21 N2 C22 118.1(4)
C21 N2 Ti1 127.8(3)
C22 N2 Ti1 114.0(2)
C1 O1 Ti1 143.0(3)
C15 O2 Ti1 141.0(3)
O1 C1 C6 119.1(4)
O1 C1 C2 119.1(4)
C6 C1 C2 121.8(4)
C3 C2 C1 117.2(4)
C3 C2 C14 122.7(4)
C1 C2 C14 120.1(4)
C2 C3 C4 122.2(4)
C5 C4 C3 120.1(4)
C4 C5 C6 119.8(4)
C1 C6 C5 118.8(4)
C1 C6 C7 121.9(4)
C5 C6 C7 119.3(4)
N1 C7 C6 126.4(4)
C13 C8 C9 120.8(4)
C13 C8 N1 123.5(4)
C9 C8 N1 115.7(4)
C10 C9 C8 117.9(4)
C10 C9 S1 123.4(4)
C8 C9 S1 118.7(3)
C11 C10 C9 120.6(5)
C12 C11 C10 121.3(5)
C11 C12 C13 119.6(5)
C8 C13 C12 119.8(5)
O2 C15 C20 119.9(4)
O2 C15 C16 119.1(4)
C20 C15 C16 120.9(4)
C17 C16 C15 117.5(4)
C17 C16 C28 122.6(4)
C15 C16 C28 119.8(4)
C16 C17 C18 122.1(4)
C19 C18 C17 120.3(4)
C18 C19 C20 119.7(4)
C19 C20 C15 119.4(4)
C19 C20 C21 119.3(4)
C15 C20 C21 121.3(4)
N2 C21 C20 125.6(4)
C27 C22 C23 120.8(4)
C27 C22 N2 123.5(4)
C23 C22 N2 115.6(4)
C24 C23 C22 118.9(4)
C24 C23 S2 123.1(4)
C22 C23 S2 118.0(3)
C25 C24 C23 119.8(5)
C26 C25 C24 120.7(5)
C25 C26 C27 120.6(5)
C26 C27 C22 119.2(5)

loop_
_geom_bond_atom_site_label_1
_geom_bond_atom_site_label_2
_geom_bond_distance
Ti1 O1 1.853(3)
Ti1 O2 1.867(3)
Ti1 N2 2.171(3)
Ti1 N1 2.178(3)
Ti1 S2 2.4142(17)
Ti1 S1 2.4267(16)
S1 C9 1.756(5)
S2 C23 1.778(5)
N1 C7 1.298(5)
N1 C8 1.436(5)
N2 C21 1.293(5)
N2 C22 1.431(5)
O1 C1 1.340(4)
O2 C15 1.339(4)
C1 C6 1.393(5)
C1 C2 1.405(5)
C2 C3 1.375(5)
C2 C14 1.507(6)
C3 C4 1.391(6)
C4 C5 1.370(5)
C5 C6 1.408(5)
C6 C7 1.427(5)
C8 C13 1.383(6)
C8 C9 1.404(6)
C9 C10 1.397(6)
C10 C11 1.370(7)
C11 C12 1.369(7)
C12 C13 1.388(6)
C15 C20 1.398(5)
C15 C16 1.399(6)
C16 C17 1.379(5)
C16 C28 1.500(5)
C17 C18 1.381(6)
C18 C19 1.366(6)
C19 C20 1.397(5)
C20 C21 1.437(6)
C22 C27 1.387(6)
C22 C23 1.394(6)
C23 C24 1.390(6)
C24 C25 1.382(6)
C25 C26 1.370(7)
C26 C27 1.376(6)
